data_4134054
loop_
_publ_author_name
'Yang, Huajun'
'Wang, Yanxiang'
'Krishna, Rajamani'
'Jia, Xiaoxia'
'Wang, Yong'
'Hong, Anh N.'
'Dang, Candy'
'Castillo, Henry E.'
'Bu, Xianhui'
'Feng, Pingyun'

_publ_section_title
;
 Pore-Space-Partition-Enabled Exceptional Ethane Uptake and
 Ethane-Selective Ethane--Ethylene Separation
;
_journal_name_full 'Journal of the American Chemical Society'
_journal_paper_doi 10.1021/jacs.9b12924
_journal_year 2020
_chemical_formula_sum 'C48 H30 Mg1.92 N6 O13 V1.08'
_chemical_formula_weight 1000.47
_space_group_crystal_system hexagonal
_space_group_IT_number 194
_space_group_name_Hall '-P 6c 2c'
_space_group_name_H-M_alt 'P 63/m m c'
_atom_sites_solution_hydrogens geom
_audit_creation_method SHELXL-2016/6
_cell_angle_alpha 90
_cell_angle_beta 90
_cell_angle_gamma 120
_cell_formula_units_Z 2
_cell_length_a 16.79(4)
_cell_length_b 16.79(4)
_cell_length_c 14.84(4)
_cell_measurement_temperature 296(2)
_cell_volume 3623(16)
_computing_structure_refinement 'SHELXL-2016/6 (Sheldrick, 2016)'
_computing_structure_solution 'SHELXT 2014/4 (Sheldrick, 2014)'
_diffrn_ambient_temperature 296(2)
_diffrn_measured_fraction_theta_full 0.954
_diffrn_measured_fraction_theta_max 0.954
_diffrn_radiation_type MoK\a
_diffrn_radiation_wavelength 0.71073
_diffrn_reflns_av_R_equivalents 0.1071
_diffrn_reflns_av_unetI/netI 0.0627
_diffrn_reflns_Laue_measured_fraction_full 0.954
_diffrn_reflns_Laue_measured_fraction_max 0.954
_diffrn_reflns_limit_h_max 16
_diffrn_reflns_limit_h_min -9
_diffrn_reflns_limit_k_max 9
_diffrn_reflns_limit_k_min -16
_diffrn_reflns_limit_l_max 10
_diffrn_reflns_limit_l_min -12
_diffrn_reflns_number 5730
_diffrn_reflns_point_group_measured_fraction_full 0.954
_diffrn_reflns_point_group_measured_fraction_max 0.954
_diffrn_reflns_theta_full 20.845
_diffrn_reflns_theta_max 20.845
_diffrn_reflns_theta_min 1.401
_exptl_absorpt_coefficient_mu 0.210
_exptl_crystal_density_diffrn 0.917
_exptl_crystal_F_000 1024
_refine_diff_density_max 0.305
_refine_diff_density_min -0.252
_refine_diff_density_rms 0.060
_refine_ls_extinction_method none
_refine_ls_goodness_of_fit_ref 1.187
_refine_ls_hydrogen_treatment constr
_refine_ls_matrix_type full
_refine_ls_number_parameters 75
_refine_ls_number_reflns 727
_refine_ls_number_restraints 6
_refine_ls_restrained_S_all 1.239
_refine_ls_R_factor_all 0.0991
_refine_ls_R_factor_gt 0.0675
_refine_ls_shift/su_max 0.000
_refine_ls_shift/su_mean 0.000
_refine_ls_structure_factor_coef Fsqd
_refine_ls_weighting_details 'w=1/[\s^2^(Fo^2^)+(0.1000P)^2^] where P=(Fo^2^+2Fc^2^)/3'
_refine_ls_weighting_scheme calc
_refine_ls_wR_factor_gt 0.1759
_refine_ls_wR_factor_ref 0.1904
_reflns_Friedel_coverage 0.000
_reflns_number_gt 501
_reflns_number_total 727
_reflns_threshold_expression 'I > 2\s(I)'
_cod_data_source_file ja9b12924_si_002.cif
_cod_data_source_block MgV-dmbdc-tpt
_cod_original_cell_volume 3622(21)
_cod_database_code 4134054
_shelx_shelxl_version_number 2016/6
_shelx_space_group_comment
;
The symmetry employed for this shelxl refinement is uniquely defined
by the following loop, which should always be used as a source of
symmetry information in preference to the above space-group names.
They are only intended as comments.
;

loop_
_space_group_symop_operation_xyz
'x, y, z'
'-y, x-y, z'
'-x+y, -x, z'
'-x, -y, z+1/2'
'y, -x+y, z+1/2'
'x-y, x, z+1/2'
'y, x, -z'
'x-y, -y, -z'
'-x, -x+y, -z'
'-y, -x, -z+1/2'
'-x+y, y, -z+1/2'
'x, x-y, -z+1/2'
'-x, -y, -z'
'y, -x+y, -z'
'x-y, x, -z'
'x, y, -z-1/2'
'-y, x-y, -z-1/2'
'-x+y, -x, -z-1/2'
'-y, -x, z'
'-x+y, y, z'
'x, x-y, z'
'y, x, z-1/2'
'x-y, -y, z-1/2'
'-x, -x+y, z-1/2'

loop_
_atom_site_label
_atom_site_type_symbol
_atom_site_fract_x
_atom_site_fract_y
_atom_site_fract_z
_atom_site_U_iso_or_equiv
_atom_site_adp_type
_atom_site_occupancy
_atom_site_site_symmetry_order
_atom_site_calc_flag
_atom_site_refinement_flags_posn
_atom_site_refinement_flags_adp
_atom_site_refinement_flags_occupancy
_atom_site_disorder_assembly
_atom_site_disorder_group
V1 V 0.73325(8) 0.46650(17) 0.250000 0.0286(11) Uani 0.369(14) 4 d S T P A 1
Mg1 Mg 0.73325(8) 0.46650(17) 0.250000 0.0286(11) Uani 0.631(14) 4 d S T P A 2
O1 O 0.666667 0.333333 0.250000 0.034(3) Uani 1 12 d S T P . .
C14 C 0.8929(13) 0.5960(14) 0.4909(14) 0.178(9) Uani 0.5 1 d . U P . .
H14A H 0.930574 0.658243 0.511201 0.267 Uiso 0.5 1 calc R U P . .
H14B H 0.860917 0.595460 0.437029 0.267 Uiso 0.5 1 calc R U P . .
H14C H 0.849044 0.560729 0.536840 0.267 Uiso 0.5 1 calc R U P . .
N2 N 0.8101(3) 0.6202(5) 0.250000 0.039(3) Uani 1 4 d S T P . .
C21 C 0.8998(6) 0.6678(5) 0.250000 0.071(3) Uani 1 2 d S T P A .
H21 H 0.931635 0.635637 0.250000 0.085 Uiso 1 2 calc R U P . .
C13 C 0.9640(6) 0.5468(5) 0.4677(7) 0.166(5) Uani 1 1 d . . . . .
C12 C 0.9261(5) 0.4630(2) 0.4395(5) 0.041(2) Uani 1 2 d S T P . .
O11 O 0.8213(2) 0.4762(2) 0.3450(3) 0.0477(14) Uani 1 1 d . . . . .
C11 C 0.8504(5) 0.4252(2) 0.3707(5) 0.034(2) Uani 1 2 d S T P A .
C22 C 0.9502(6) 0.7619(5) 0.250000 0.084(4) Uani 1 2 d S T P . .
H22 H 1.014182 0.792201 0.250000 0.101 Uiso 1 2 calc R U P A .
C23 C 0.9050(3) 0.8100(7) 0.250000 0.063(4) Uani 1 4 d S T P A .
C24 C 0.9558(4) 0.9116(8) 0.250000 0.068(4) Uani 1 4 d S T P . .
N25 N 1.0469(3) 0.9531(3) 0.250000 0.081(4) Uani 1 4 d S T P A .

loop_
_atom_site_aniso_label
_atom_site_aniso_U_11
_atom_site_aniso_U_22
_atom_site_aniso_U_33
_atom_site_aniso_U_23
_atom_site_aniso_U_13
_atom_site_aniso_U_12
V1 0.0258(12) 0.0397(17) 0.0250(19) 0.000 0.000 0.0198(9)
Mg1 0.0258(12) 0.0397(17) 0.0250(19) 0.000 0.000 0.0198(9)
O1 0.047(5) 0.047(5) 0.010(7) 0.000 0.000 0.023(2)
C14 0.192(15) 0.196(16) 0.224(17) -0.088(13) -0.118(13) 0.157(13)
N2 0.021(4) 0.015(5) 0.078(8) 0.000 0.000 0.008(2)
C21 0.051(6) 0.034(5) 0.140(10) 0.000 0.000 0.030(5)
C13 0.168(9) 0.095(6) 0.261(13) -0.071(7) -0.182(9) 0.085(7)
C12 0.033(5) 0.033(3) 0.056(6) -0.015(2) -0.030(5) 0.016(2)
O11 0.048(2) 0.043(2) 0.059(3) -0.016(2) -0.034(2) 0.028(2)
C11 0.026(5) 0.048(4) 0.020(6) -0.005(2) -0.009(4) 0.013(2)
C22 0.042(5) 0.032(6) 0.176(12) 0.000 0.000 0.017(5)
C23 0.036(5) 0.024(7) 0.125(13) 0.000 0.000 0.012(3)
C24 0.032(5) 0.032(7) 0.141(14) 0.000 0.000 0.016(3)
N25 0.024(4) 0.024(4) 0.192(14) 0.000 0.000 0.009(5)

loop_
_atom_type_symbol
_atom_type_description
_atom_type_scat_dispersion_real
_atom_type_scat_dispersion_imag
_atom_type_scat_source
C C 0.0033 0.0016 'International Tables Vol C Tables 4.2.6.8 and 6.1.1.4'
H H 0.0000 0.0000 'International Tables Vol C Tables 4.2.6.8 and 6.1.1.4'
N N 0.0061 0.0033 'International Tables Vol C Tables 4.2.6.8 and 6.1.1.4'
O O 0.0106 0.0060 'International Tables Vol C Tables 4.2.6.8 and 6.1.1.4'
Mg Mg 0.0486 0.0363 'International Tables Vol C Tables 4.2.6.8 and 6.1.1.4'
V V 0.3005 0.5294 'International Tables Vol C Tables 4.2.6.8 and 6.1.1.4'

loop_
_geom_angle_atom_site_label_1
_geom_angle_atom_site_label_2
_geom_angle_atom_site_label_3
_geom_angle
_geom_angle_site_symmetry_1
_geom_angle_site_symmetry_3
O1 V1 O11 94.06(12) . 16_556
O1 V1 O11 94.06(12) . .
O11 V1 O11 90.3(3) 16_556 .
O1 V1 O11 94.06(12) . 11_655
O11 V1 O11 89.1(3) 16_556 11_655
O11 V1 O11 171.9(2) . 11_655
O1 V1 O11 94.06(12) . 20_655
O11 V1 O11 171.9(2) 16_556 20_655
O11 V1 O11 89.1(3) . 20_655
O11 V1 O11 90.3(3) 11_655 20_655
O1 V1 N2 180.00(16) . .
O11 V1 N2 85.94(12) 16_556 .
O11 V1 N2 85.94(12) . .
O11 V1 N2 85.94(12) 11_655 .
O11 V1 N2 85.94(12) 20_655 .
O1 Mg1 O11 94.06(12) . 16_556
O1 Mg1 O11 94.06(12) . .
O11 Mg1 O11 90.3(3) 16_556 .
O1 Mg1 O11 94.06(12) . 11_655
O11 Mg1 O11 89.1(3) 16_556 11_655
O11 Mg1 O11 171.9(2) . 11_655
O1 Mg1 O11 94.06(12) . 20_655
O11 Mg1 O11 171.9(2) 16_556 20_655
O11 Mg1 O11 89.1(3) . 20_655
O11 Mg1 O11 90.3(3) 11_655 20_655
O1 Mg1 N2 180.00(16) . .
O11 Mg1 N2 85.94(12) 16_556 .
O11 Mg1 N2 85.94(12) . .
O11 Mg1 N2 85.94(12) 11_655 .
O11 Mg1 N2 85.94(12) 20_655 .
V1 O1 V1 120.0 3_665 2_655
V1 O1 V1 120.0 3_665 .
V1 O1 V1 120.0 2_655 .
C13 C14 H14A 109.5 . .
C13 C14 H14B 109.5 . .
H14A C14 H14B 109.5 . .
C13 C14 H14C 109.5 . .
H14A C14 H14C 109.5 . .
H14B C14 H14C 109.5 . .
C21 N2 C21 116.0(9) . 20_655
C21 N2 Mg1 122.0(4) . .
C21 N2 Mg1 122.0(4) 20_655 .
C21 N2 V1 122.0(4) . .
C21 N2 V1 122.0(4) 20_655 .
N2 C21 C22 124.4(8) . .
N2 C21 H21 117.8 . .
C22 C21 H21 117.8 . .
C12 C13 C13 122.3(4) . 9_766
C12 C13 C14 119.1(9) . .
C13 C13 C14 107.2(9) 9_766 .
C13 C12 C13 115.1(8) . 21
C13 C12 C11 122.3(4) . .
C13 C12 C11 122.3(4) 21 .
C11 O11 V1 134.0(4) . .
C11 O11 Mg1 134.0(4) . .
O11 C11 O11 125.3(7) 21 .
O11 C11 C12 117.3(3) 21 .
O11 C11 C12 117.3(3) . .
C23 C22 C21 118.6(8) . .
C23 C22 H22 120.7 . .
C21 C22 H22 120.7 . .
C22 C23 C22 118.0(10) 20_655 .
C22 C23 C24 121.0(5) 20_655 .
C22 C23 C24 121.0(5) . .
N25 C24 N25 125.9(12) . 3_675
N25 C24 C23 117.1(6) . .
N25 C24 C23 117.1(6) 3_675 .
C24 N25 C24 114.1(12) . 2_765

loop_
_geom_bond_atom_site_label_1
_geom_bond_atom_site_label_2
_geom_bond_distance
_geom_bond_site_symmetry_2
V1 O1 1.936(5) .
V1 O11 1.990(5) 16_556
V1 O11 1.990(5) .
V1 O11 1.990(5) 11_655
V1 O11 1.990(5) 20_655
V1 N2 2.235(10) .
Mg1 O1 1.936(5) .
Mg1 O11 1.990(5) 16_556
Mg1 O11 1.990(5) .
Mg1 O11 1.990(5) 11_655
Mg1 O11 1.990(5) 20_655
Mg1 N2 2.235(10) .
C14 C13 1.793(18) .
C14 H14A 0.9600 .
C14 H14B 0.9600 .
C14 H14C 0.9600 .
N2 C21 1.305(9) .
N2 C21 1.305(9) 20_655
C21 C22 1.369(11) .
C21 H21 0.9300 .
C13 C12 1.289(8) .
C13 C13 1.420(14) 9_766
C12 C11 1.502(10) .
O11 C11 1.239(5) .
C22 C23 1.358(10) .
C22 H22 0.9300 .
C23 C24 1.478(15) .
C24 N25 1.326(7) .
C24 N25 1.326(7) 3_675
